data_4070967
loop_
_publ_author_name
'Masuda, Jason D.'
'Jantunen, Kimberly C.'
'Scott, Brian L.'
'Kiplinger, Jaqueline L.'

_publ_section_title
;
 Synthesis, Characterization, and Reactivity of the Thermally Stable
 Lutetium Tris(alkyl) Complex (tBu2bpy)Lu(CH2SiMe3)3
;
_journal_issue 6
_journal_name_full Organometallics
_journal_page_first 1299
_journal_paper_doi 10.1021/om701159d
_journal_volume 27
_journal_year 2008
_chemical_formula_sum 'C54 H78 Lu N5'
_chemical_formula_weight 972.18
_chemical_name_systematic
; 
 ? 
;
_space_group_IT_number 14
_symmetry_cell_setting monoclinic
_symmetry_space_group_name_Hall '-P 2yn'
_symmetry_space_group_name_H-M 'P 1 21/n 1'
_atom_sites_solution_hydrogens geom
_atom_sites_solution_primary direct
_atom_sites_solution_secondary difmap
_audit_creation_method SHELXL-97
_cell_angle_alpha 90.00
_cell_angle_beta 99.0120(10)
_cell_angle_gamma 90.00
_cell_formula_units_Z 4
_cell_length_a 12.0911(12)
_cell_length_b 20.124(2)
_cell_length_c 21.253(2)
_cell_measurement_temperature 141(2)
_cell_volume 5107.5(9)
_computing_cell_refinement 'SAINT+, v. 7.06 (Bruker AXS, 2001)'
_computing_data_collection 'APEX II, v. 1.08 (Bruker AXS, 2003)'
_computing_data_reduction 'SAINT+, v. 7.06 (Bruker AXS, 2001)'
_computing_molecular_graphics 'SHELXTL, v. 6.10, (Bruker AXS, 2000)'
_computing_publication_material 'SHELXTL, v. 6.10, (Bruker AXS, 2000)'
_computing_structure_refinement 'SHELXL-97 (Sheldrick, 1997)'
_computing_structure_solution 'SHELXS-97 (Sheldrick, 1990)'
_diffrn_ambient_temperature 141(2)
_diffrn_measured_fraction_theta_full 1.000
_diffrn_measured_fraction_theta_max 0.999
_diffrn_measurement_device_type 'Bruker D8 with APEXII CCD'
_diffrn_measurement_method '\w scans'
_diffrn_radiation_monochromator graphite
_diffrn_radiation_source 'fine-focus sealed tube'
_diffrn_radiation_type MoK\a
_diffrn_radiation_wavelength 0.71073
_diffrn_reflns_av_R_equivalents 0.1118
_diffrn_reflns_av_sigmaI/netI 0.0873
_diffrn_reflns_limit_h_max 14
_diffrn_reflns_limit_h_min -14
_diffrn_reflns_limit_k_max 24
_diffrn_reflns_limit_k_min -24
_diffrn_reflns_limit_l_max 25
_diffrn_reflns_limit_l_min -25
_diffrn_reflns_number 46524
_diffrn_reflns_theta_full 25.00
_diffrn_reflns_theta_max 25.37
_diffrn_reflns_theta_min 1.40
_diffrn_standards_decay_% 0
_diffrn_standards_interval_count 0
_diffrn_standards_interval_time 0
_diffrn_standards_number 0
_exptl_absorpt_coefficient_mu 1.971
_exptl_absorpt_correction_T_max 0.9616
_exptl_absorpt_correction_T_min 0.6710
_exptl_absorpt_correction_type multi-scan
_exptl_absorpt_process_details 'SADABS 2.03 (Sheldrick, 2001)'
_exptl_crystal_colour orange
_exptl_crystal_density_diffrn 1.264
_exptl_crystal_density_method 'not measured'
_exptl_crystal_description 'rectangular slab'
_exptl_crystal_F_000 2032
_exptl_crystal_size_max 0.22
_exptl_crystal_size_mid 0.10
_exptl_crystal_size_min 0.02
_refine_diff_density_max 0.898
_refine_diff_density_min -0.761
_refine_diff_density_rms 0.132
_refine_ls_extinction_method none
_refine_ls_goodness_of_fit_ref 1.033
_refine_ls_hydrogen_treatment constr
_refine_ls_matrix_type full
_refine_ls_number_parameters 559
_refine_ls_number_reflns 9381
_refine_ls_number_restraints 0
_refine_ls_restrained_S_all 1.033
_refine_ls_R_factor_all 0.0788
_refine_ls_R_factor_gt 0.0472
_refine_ls_shift/su_max 0.000
_refine_ls_shift/su_mean 0.000
_refine_ls_structure_factor_coef Fsqd
_refine_ls_weighting_details 'calc w=1/[\s^2^(Fo^2^)+(0.0302P)^2^+0.0000P] where P=(Fo^2^+2Fc^2^)/3'
_refine_ls_weighting_scheme calc
_refine_ls_wR_factor_gt 0.0831
_refine_ls_wR_factor_ref 0.0930
_reflns_number_gt 6754
_reflns_number_total 9381
_reflns_threshold_expression >2sigma(I)
_cod_data_source_file om701159d-file002.cif
_cod_data_source_block apx312a
_cod_original_cell_volume 5107.3(9)
_cod_original_sg_symbol_H-M 'P 21/n'
_cod_database_code 4070967

loop_
_symmetry_equiv_pos_as_xyz
'x, y, z'
'-x+1/2, y+1/2, -z+1/2'
'-x, -y, -z'
'x-1/2, -y-1/2, z-1/2'

loop_
_atom_site_label
_atom_site_type_symbol
_atom_site_fract_x
_atom_site_fract_y
_atom_site_fract_z
_atom_site_U_iso_or_equiv
_atom_site_adp_type
_atom_site_occupancy
_atom_site_symmetry_multiplicity
_atom_site_calc_flag
_atom_site_refinement_flags
Lu1 Lu 0.198045(18) 0.654199(11) 0.230868(11) 0.01572(8) Uani 1 1 d .
N1 N 0.0823(4) 0.5557(2) 0.2284(2) 0.0196(11) Uani 1 1 d .
N2 N 0.0147(3) 0.6633(2) 0.1642(2) 0.0184(10) Uani 1 1 d .
N3 N 0.2367(3) 0.6641(2) 0.3335(2) 0.0226(11) Uani 1 1 d .
H3 H 0.2662 0.7025 0.3425 0.027 Uiso 1 1 calc R
N4 N 0.2473(3) 0.7494(2) 0.1917(2) 0.0183(10) Uani 1 1 d .
H4N H 0.3132 0.7440 0.1821 0.022 Uiso 1 1 calc R
N5 N 0.3453(3) 0.5970(2) 0.2191(2) 0.0199(11) Uani 1 1 d .
H5 H 0.3832 0.5962 0.2569 0.024 Uiso 1 1 calc R
C1 C 0.1263(5) 0.5007(3) 0.2575(3) 0.0289(15) Uani 1 1 d .
H1 H 0.1971 0.5035 0.2819 0.035 Uiso 1 1 calc R
C2 C 0.0727(5) 0.4401(3) 0.2535(3) 0.0282(15) Uani 1 1 d .
H2 H 0.1061 0.4038 0.2760 0.034 Uiso 1 1 calc R
C3 C -0.0316(4) 0.4332(3) 0.2156(3) 0.0203(13) Uani 1 1 d .
C4 C -0.0771(4) 0.4912(3) 0.1850(3) 0.0193(13) Uani 1 1 d .
H4 H -0.1468 0.4895 0.1594 0.023 Uiso 1 1 calc R
C5 C -0.0192(4) 0.5513(2) 0.1926(2) 0.0148(12) Uani 1 1 d .
C6 C -0.0615(4) 0.6140(2) 0.1603(2) 0.0141(12) Uani 1 1 d .
C7 C -0.1707(4) 0.6216(3) 0.1296(2) 0.0175(12) Uani 1 1 d .
H7 H -0.2215 0.5870 0.1300 0.021 Uiso 1 1 calc R
C8 C -0.2049(4) 0.6807(3) 0.0982(2) 0.0173(12) Uani 1 1 d .
C9 C -0.1251(4) 0.7308(3) 0.1017(3) 0.0211(13) Uani 1 1 d .
H9 H -0.1438 0.7715 0.0823 0.025 Uiso 1 1 calc R
C10 C -0.0184(5) 0.7205(3) 0.1340(3) 0.0237(14) Uani 1 1 d .
H10 H 0.0334 0.7548 0.1350 0.028 Uiso 1 1 calc R
C11 C -0.0910(4) 0.3666(3) 0.2088(3) 0.0223(14) Uani 1 1 d .
C12 C -0.1338(5) 0.3511(3) 0.2715(3) 0.0410(17) Uani 1 1 d .
H12A H -0.0716 0.3487 0.3055 0.061 Uiso 1 1 calc R
H12B H -0.1727 0.3094 0.2677 0.061 Uiso 1 1 calc R
H12C H -0.1840 0.3857 0.2804 0.061 Uiso 1 1 calc R
C13 C -0.0064(5) 0.3125(3) 0.1962(3) 0.0427(19) Uani 1 1 d .
H13A H 0.0229 0.3230 0.1579 0.064 Uiso 1 1 calc R
H13B H -0.0435 0.2702 0.1913 0.064 Uiso 1 1 calc R
H13C H 0.0538 0.3106 0.2314 0.064 Uiso 1 1 calc R
C14 C -0.1890(5) 0.3649(3) 0.1542(3) 0.0330(16) Uani 1 1 d .
H14A H -0.2444 0.3967 0.1621 0.049 Uiso 1 1 calc R
H14B H -0.2214 0.3212 0.1512 0.049 Uiso 1 1 calc R
H14C H -0.1630 0.3757 0.1151 0.049 Uiso 1 1 calc R
C15 C -0.3237(4) 0.6888(3) 0.0621(3) 0.0184(13) Uani 1 1 d .
C16 C -0.4074(4) 0.6821(3) 0.1095(3) 0.0270(14) Uani 1 1 d .
H16A H -0.4823 0.6881 0.0874 0.041 Uiso 1 1 calc R
H16B H -0.3915 0.7152 0.1422 0.041 Uiso 1 1 calc R
H16C H -0.4006 0.6387 0.1285 0.041 Uiso 1 1 calc R
C17 C -0.3458(5) 0.6333(3) 0.0122(3) 0.0300(15) Uani 1 1 d .
H17A H -0.2912 0.6357 -0.0160 0.045 Uiso 1 1 calc R
H17B H -0.4194 0.6387 -0.0118 0.045 Uiso 1 1 calc R
H17C H -0.3407 0.5910 0.0332 0.045 Uiso 1 1 calc R
C18 C -0.3413(4) 0.7559(3) 0.0282(3) 0.0309(16) Uani 1 1 d .
H18A H -0.2923 0.7592 -0.0031 0.046 Uiso 1 1 calc R
H18B H -0.3250 0.7911 0.0587 0.046 Uiso 1 1 calc R
H18C H -0.4176 0.7595 0.0076 0.046 Uiso 1 1 calc R
C19 C 0.2307(4) 0.6302(3) 0.3905(3) 0.0187(13) Uani 1 1 d .
C20 C 0.1256(5) 0.6081(3) 0.4037(3) 0.0201(13) Uani 1 1 d .
C21 C 0.1210(5) 0.5737(3) 0.4593(3) 0.0250(14) Uani 1 1 d .
H21 H 0.0518 0.5584 0.4670 0.030 Uiso 1 1 calc R
C22 C 0.2142(5) 0.5610(3) 0.5043(3) 0.0299(15) Uani 1 1 d .
H22 H 0.2083 0.5383 0.5418 0.036 Uiso 1 1 calc R
C23 C 0.3163(5) 0.5831(3) 0.4914(3) 0.0284(15) Uani 1 1 d .
H23 H 0.3800 0.5750 0.5211 0.034 Uiso 1 1 calc R
C24 C 0.3278(4) 0.6171(3) 0.4359(3) 0.0195(13) Uani 1 1 d .
C25 C 0.0184(5) 0.6251(3) 0.3598(3) 0.0253(14) Uani 1 1 d .
H25 H 0.0382 0.6358 0.3180 0.030 Uiso 1 1 calc R
C26 C -0.0357(5) 0.6868(3) 0.3838(3) 0.0352(16) Uani 1 1 d .
H26A H -0.0557 0.6778 0.4249 0.053 Uiso 1 1 calc R
H26B H -0.1016 0.6981 0.3544 0.053 Uiso 1 1 calc R
H26C H 0.0164 0.7231 0.3870 0.053 Uiso 1 1 calc R
C27 C -0.0676(5) 0.5688(3) 0.3504(3) 0.0376(17) Uani 1 1 d .
H27A H -0.0317 0.5285 0.3404 0.056 Uiso 1 1 calc R
H27B H -0.1262 0.5799 0.3161 0.056 Uiso 1 1 calc R
H27C H -0.0989 0.5628 0.3888 0.056 Uiso 1 1 calc R
C28 C 0.4420(4) 0.6399(3) 0.4237(3) 0.0224(14) Uani 1 1 d .
H28 H 0.4409 0.6388 0.3775 0.027 Uiso 1 1 calc R
C29 C 0.4646(5) 0.7121(3) 0.4453(3) 0.0314(15) Uani 1 1 d .
H29A H 0.4038 0.7398 0.4261 0.047 Uiso 1 1 calc R
H29B H 0.5330 0.7271 0.4323 0.047 Uiso 1 1 calc R
H29C H 0.4711 0.7147 0.4908 0.047 Uiso 1 1 calc R
C30 C 0.5400(5) 0.5964(3) 0.4539(3) 0.0331(16) Uani 1 1 d .
H30A H 0.5483 0.5997 0.4995 0.050 Uiso 1 1 calc R
H30B H 0.6076 0.6111 0.4398 0.050 Uiso 1 1 calc R
H30C H 0.5255 0.5510 0.4414 0.050 Uiso 1 1 calc R
C31 C 0.2152(4) 0.8145(3) 0.1762(3) 0.0180(13) Uani 1 1 d .
C32 C 0.1386(4) 0.8477(3) 0.2094(2) 0.0161(11) Uani 1 1 d .
C33 C 0.1036(4) 0.9120(3) 0.1927(3) 0.0193(13) Uani 1 1 d .
H33 H 0.0537 0.9331 0.2152 0.023 Uiso 1 1 calc R
C34 C 0.1417(4) 0.9450(3) 0.1432(3) 0.0233(14) Uani 1 1 d .
H34 H 0.1158 0.9875 0.1317 0.028 Uiso 1 1 calc R
C35 C 0.2181(4) 0.9146(3) 0.1111(3) 0.0200(13) Uani 1 1 d .
H35 H 0.2443 0.9373 0.0782 0.024 Uiso 1 1 calc R
C36 C 0.2569(4) 0.8509(3) 0.1265(2) 0.0189(12) Uani 1 1 d .
C37 C 0.0981(4) 0.8156(3) 0.2670(3) 0.0201(13) Uani 1 1 d .
H37 H 0.1057 0.7674 0.2628 0.024 Uiso 1 1 calc R
C38 C -0.0253(4) 0.8301(3) 0.2699(3) 0.0285(15) Uani 1 1 d .
H38A H -0.0498 0.8031 0.3023 0.043 Uiso 1 1 calc R
H38B H -0.0695 0.8203 0.2294 0.043 Uiso 1 1 calc R
H38C H -0.0339 0.8762 0.2799 0.043 Uiso 1 1 calc R
C39 C 0.1724(5) 0.8364(3) 0.3282(3) 0.0368(16) Uani 1 1 d .
H39A H 0.2493 0.8280 0.3246 0.055 Uiso 1 1 calc R
H39B H 0.1525 0.8114 0.3632 0.055 Uiso 1 1 calc R
H39C H 0.1623 0.8830 0.3355 0.055 Uiso 1 1 calc R
C40 C 0.3422(5) 0.8194(3) 0.0908(3) 0.0225(13) Uani 1 1 d .
H40 H 0.3923 0.7924 0.1213 0.027 Uiso 1 1 calc R
C41 C 0.2867(5) 0.7727(3) 0.0380(3) 0.0343(16) Uani 1 1 d .
H41A H 0.2416 0.7407 0.0558 0.051 Uiso 1 1 calc R
H41B H 0.3435 0.7501 0.0193 0.051 Uiso 1 1 calc R
H41C H 0.2404 0.7981 0.0059 0.051 Uiso 1 1 calc R
C42 C 0.4148(5) 0.8704(3) 0.0622(3) 0.0306(15) Uani 1 1 d .
H42A H 0.3694 0.8944 0.0287 0.046 Uiso 1 1 calc R
H42B H 0.4736 0.8477 0.0453 0.046 Uiso 1 1 calc R
H42C H 0.4469 0.9008 0.0948 0.046 Uiso 1 1 calc R
C52 C 0.5694(4) 0.5556(3) 0.2792(3) 0.0190(13) Uani 1 1 d .
H52 H 0.5076 0.5544 0.3040 0.023 Uiso 1 1 calc R
C53 C 0.6149(5) 0.6270(3) 0.2827(3) 0.0270(14) Uani 1 1 d .
H53A H 0.6764 0.6299 0.2592 0.040 Uiso 1 1 calc R
H53B H 0.6401 0.6387 0.3264 0.040 Uiso 1 1 calc R
H53C H 0.5567 0.6569 0.2647 0.040 Uiso 1 1 calc R
C54 C 0.6588(4) 0.5067(3) 0.3104(3) 0.0292(15) Uani 1 1 d .
H54A H 0.6285 0.4625 0.3079 0.044 Uiso 1 1 calc R
H54B H 0.6812 0.5187 0.3543 0.044 Uiso 1 1 calc R
H54C H 0.7225 0.5084 0.2886 0.044 Uiso 1 1 calc R
C55 C 0.2552(5) 0.5649(3) 0.0888(3) 0.0267(15) Uani 1 1 d .
H55 H 0.2311 0.6015 0.1139 0.032 Uiso 1 1 calc R
C57 C 0.1740(5) 0.5072(3) 0.0920(3) 0.0388(17) Uani 1 1 d .
H57A H 0.1924 0.4715 0.0656 0.058 Uiso 1 1 calc R
H57B H 0.0989 0.5219 0.0772 0.058 Uiso 1 1 calc R
H57C H 0.1797 0.4921 0.1352 0.058 Uiso 1 1 calc R
C56 C 0.2449(5) 0.5890(3) 0.0194(3) 0.0409(18) Uani 1 1 d .
H56A H 0.3015 0.6218 0.0162 0.061 Uiso 1 1 calc R
H56B H 0.1723 0.6083 0.0065 0.061 Uiso 1 1 calc R
H56C H 0.2546 0.5521 -0.0078 0.061 Uiso 1 1 calc R
C43 C 0.4116(4) 0.5610(2) 0.1837(3) 0.0177(12) Uani 1 1 d .
C48 C 0.5208(4) 0.5384(3) 0.2107(3) 0.0185(12) Uani 1 1 d .
C44 C 0.3715(4) 0.5459(3) 0.1188(3) 0.0196(13) Uani 1 1 d .
C45 C 0.4402(5) 0.5114(3) 0.0835(3) 0.0254(14) Uani 1 1 d .
H45 H 0.4145 0.5027 0.0407 0.030 Uiso 1 1 calc R
C46 C 0.5456(5) 0.4897(3) 0.1101(3) 0.0293(15) Uani 1 1 d .
H46 H 0.5897 0.4661 0.0857 0.035 Uiso 1 1 calc R
C47 C 0.5845(4) 0.5033(2) 0.1730(3) 0.0205(13) Uani 1 1 d .
H47 H 0.6554 0.4886 0.1908 0.025 Uiso 1 1 calc R

loop_
_atom_site_aniso_label
_atom_site_aniso_U_11
_atom_site_aniso_U_22
_atom_site_aniso_U_33
_atom_site_aniso_U_23
_atom_site_aniso_U_13
_atom_site_aniso_U_12
Lu1 0.01275(12) 0.01749(12) 0.01663(12) 0.00020(12) 0.00143(9) 0.00161(12)
N1 0.019(3) 0.015(2) 0.024(3) -0.002(2) 0.000(2) 0.000(2)
N2 0.014(2) 0.018(3) 0.021(3) 0.001(2) -0.0026(19) 0.004(2)
N3 0.024(3) 0.017(3) 0.027(3) 0.000(2) 0.002(2) 0.000(2)
N4 0.012(2) 0.018(3) 0.025(3) -0.002(2) 0.002(2) 0.0004(19)
N5 0.021(3) 0.021(3) 0.016(3) -0.002(2) -0.001(2) 0.004(2)
C1 0.026(3) 0.026(4) 0.031(4) 0.003(3) -0.006(3) 0.005(3)
C2 0.025(3) 0.019(3) 0.037(4) 0.005(3) -0.005(3) 0.004(3)
C3 0.020(3) 0.020(3) 0.022(3) 0.003(3) 0.004(3) 0.000(2)
C4 0.013(3) 0.025(3) 0.020(3) 0.003(3) 0.004(2) 0.003(2)
C5 0.019(3) 0.009(3) 0.016(3) 0.003(2) 0.003(2) 0.000(2)
C6 0.017(3) 0.015(3) 0.011(3) 0.001(2) 0.004(2) 0.001(2)
C7 0.018(3) 0.015(3) 0.019(3) 0.003(2) 0.003(2) -0.001(2)
C8 0.016(3) 0.017(3) 0.018(3) 0.001(2) 0.000(2) 0.002(2)
C9 0.022(3) 0.011(3) 0.030(3) 0.007(3) 0.003(3) -0.003(2)
C10 0.020(3) 0.027(3) 0.023(3) 0.001(3) 0.001(3) -0.004(3)
C11 0.018(3) 0.019(3) 0.027(3) 0.006(2) -0.003(3) 0.000(2)
C12 0.044(4) 0.043(4) 0.036(4) 0.005(4) 0.008(3) -0.012(4)
C13 0.038(4) 0.019(3) 0.068(5) -0.001(3) -0.001(4) 0.002(3)
C14 0.035(4) 0.023(3) 0.037(4) 0.001(3) -0.005(3) -0.009(3)
C15 0.012(3) 0.019(3) 0.022(3) 0.003(2) -0.002(2) 0.004(2)
C16 0.020(3) 0.027(3) 0.034(4) 0.004(3) 0.003(3) 0.006(3)
C17 0.029(4) 0.035(4) 0.023(3) 0.001(3) -0.006(3) 0.002(3)
C18 0.013(3) 0.037(4) 0.040(4) 0.016(3) -0.005(3) 0.000(3)
C19 0.023(3) 0.014(3) 0.019(3) -0.008(2) 0.003(3) -0.001(2)
C20 0.026(3) 0.020(3) 0.015(3) -0.004(2) 0.005(3) -0.006(3)
C21 0.029(3) 0.014(3) 0.035(4) 0.003(3) 0.014(3) -0.003(3)
C22 0.045(4) 0.023(3) 0.023(4) 0.009(3) 0.011(3) 0.007(3)
C23 0.032(4) 0.030(4) 0.023(3) 0.003(3) 0.002(3) 0.015(3)
C24 0.022(3) 0.019(3) 0.017(3) -0.004(2) 0.003(3) 0.004(3)
C25 0.020(3) 0.035(4) 0.022(3) -0.003(3) 0.007(3) -0.006(3)
C26 0.029(4) 0.035(4) 0.040(4) 0.004(3) -0.001(3) -0.001(3)
C27 0.021(3) 0.045(4) 0.047(4) -0.006(3) 0.005(3) -0.012(3)
C28 0.017(3) 0.030(4) 0.020(3) 0.001(3) 0.003(2) 0.002(3)
C29 0.024(3) 0.035(4) 0.034(4) 0.005(3) 0.001(3) -0.006(3)
C30 0.025(3) 0.044(4) 0.029(4) -0.005(3) -0.002(3) 0.015(3)
C31 0.014(3) 0.015(3) 0.024(3) -0.004(2) -0.003(2) 0.001(2)
C32 0.007(2) 0.013(3) 0.027(3) -0.003(3) 0.000(2) -0.002(2)
C33 0.012(3) 0.023(3) 0.022(3) -0.008(3) 0.002(2) 0.000(2)
C34 0.022(3) 0.018(3) 0.029(4) 0.001(3) 0.001(3) 0.001(3)
C35 0.016(3) 0.020(3) 0.023(3) 0.003(3) -0.002(3) -0.003(2)
C36 0.017(3) 0.022(3) 0.017(3) -0.006(3) -0.001(2) -0.007(3)
C37 0.022(3) 0.018(3) 0.023(3) -0.001(3) 0.013(3) 0.002(3)
C38 0.027(3) 0.027(4) 0.034(4) 0.009(3) 0.013(3) 0.003(3)
C39 0.043(4) 0.043(4) 0.025(4) -0.005(3) 0.008(3) -0.008(3)
C40 0.025(3) 0.022(3) 0.022(3) 0.006(3) 0.008(3) 0.004(3)
C41 0.038(4) 0.036(4) 0.029(4) -0.008(3) 0.007(3) 0.005(3)
C42 0.030(4) 0.028(3) 0.037(4) 0.008(3) 0.017(3) 0.008(3)
C52 0.014(3) 0.021(3) 0.023(3) 0.002(3) 0.005(2) 0.001(2)
C53 0.029(3) 0.022(3) 0.029(4) -0.001(3) 0.001(3) -0.004(3)
C54 0.018(3) 0.031(4) 0.038(4) 0.007(3) 0.003(3) 0.002(3)
C55 0.028(3) 0.026(3) 0.027(4) -0.003(3) 0.007(3) 0.012(3)
C57 0.027(4) 0.050(4) 0.038(4) 0.003(3) 0.000(3) 0.001(3)
C56 0.047(4) 0.043(4) 0.033(4) 0.007(3) 0.004(3) 0.013(4)
C43 0.018(3) 0.011(3) 0.026(3) 0.001(2) 0.007(3) -0.001(2)
C48 0.017(3) 0.015(3) 0.024(3) 0.002(3) 0.006(3) -0.001(2)
C44 0.017(3) 0.018(3) 0.024(3) -0.002(3) 0.003(3) 0.001(2)
C45 0.032(4) 0.025(3) 0.019(3) -0.003(3) 0.007(3) 0.004(3)
C46 0.034(4) 0.024(3) 0.033(4) -0.006(3) 0.015(3) 0.005(3)
C47 0.016(3) 0.015(3) 0.033(4) 0.000(3) 0.010(3) 0.004(2)

loop_
_atom_type_symbol
_atom_type_description
_atom_type_scat_dispersion_real
_atom_type_scat_dispersion_imag
_atom_type_scat_source
C C 0.0033 0.0016 'International Tables Vol C Tables 4.2.6.8 and 6.1.1.4'
H H 0.0000 0.0000 'International Tables Vol C Tables 4.2.6.8 and 6.1.1.4'
N N 0.0061 0.0033 'International Tables Vol C Tables 4.2.6.8 and 6.1.1.4'
Lu Lu -0.4720 5.8584 'International Tables Vol C Tables 4.2.6.8 and 6.1.1.4'

loop_
_geom_angle_atom_site_label_1
_geom_angle_atom_site_label_2
_geom_angle_atom_site_label_3
_geom_angle
N5 Lu1 N3 96.48(16)
N5 Lu1 N4 98.19(16)
N3 Lu1 N4 105.77(16)
N5 Lu1 N1 92.59(15)
N3 Lu1 N1 97.44(16)
N4 Lu1 N1 153.01(15)
N5 Lu1 N2 131.31(15)
N3 Lu1 N2 127.57(15)
N4 Lu1 N2 89.45(15)
N1 Lu1 N2 65.16(14)
C1 N1 C5 118.1(5)
C1 N1 Lu1 118.7(4)
C5 N1 Lu1 122.7(3)
C6 N2 C10 116.8(4)
C6 N2 Lu1 122.0(3)
C10 N2 Lu1 121.0(3)
C19 N3 Lu1 142.5(4)
C31 N4 Lu1 145.6(4)
C43 N5 Lu1 153.5(4)
N1 C1 C2 123.6(5)
C1 C2 C3 120.0(5)
C2 C3 C4 115.9(5)
C2 C3 C11 121.1(5)
C4 C3 C11 123.0(5)
C5 C4 C3 121.0(5)
N1 C5 C4 121.4(5)
N1 C5 C6 115.0(4)
C4 C5 C6 123.6(5)
N2 C6 C7 122.7(5)
N2 C6 C5 114.4(4)
C7 C6 C5 122.9(5)
C6 C7 C8 120.5(5)
C9 C8 C7 116.2(5)
C9 C8 C15 122.7(5)
C7 C8 C15 121.1(5)
C10 C9 C8 120.4(5)
N2 C10 C9 123.4(5)
C3 C11 C14 113.2(4)
C3 C11 C12 108.4(5)
C14 C11 C12 109.2(5)
C3 C11 C13 108.8(5)
C14 C11 C13 108.0(5)
C12 C11 C13 109.3(5)
C8 C15 C18 112.4(4)
C8 C15 C17 108.5(4)
C18 C15 C17 108.6(5)
C8 C15 C16 109.0(4)
C18 C15 C16 109.2(4)
C17 C15 C16 109.0(5)
N3 C19 C20 119.6(5)
N3 C19 C24 121.8(5)
C20 C19 C24 118.7(5)
C21 C20 C19 119.0(5)
C21 C20 C25 119.8(5)
C19 C20 C25 121.1(5)
C20 C21 C22 123.3(5)
C23 C22 C21 117.4(6)
C22 C23 C24 122.6(5)
C23 C24 C19 119.0(5)
C23 C24 C28 120.6(5)
C19 C24 C28 120.4(5)
C20 C25 C26 110.5(5)
C20 C25 C27 114.3(5)
C26 C25 C27 109.1(5)
C24 C28 C29 111.1(4)
C24 C28 C30 114.9(5)
C29 C28 C30 109.1(4)
N4 C31 C32 120.4(5)
N4 C31 C36 122.4(5)
C32 C31 C36 117.2(5)
C33 C32 C31 120.6(5)
C33 C32 C37 118.3(5)
C31 C32 C37 121.0(5)
C34 C33 C32 121.2(5)
C35 C34 C33 119.6(5)
C34 C35 C36 121.5(5)
C35 C36 C31 120.0(5)
C35 C36 C40 120.0(5)
C31 C36 C40 120.0(5)
C39 C37 C32 110.4(4)
C39 C37 C38 111.2(5)
C32 C37 C38 112.8(4)
C36 C40 C41 111.6(5)
C36 C40 C42 113.3(5)
C41 C40 C42 109.4(5)
C48 C52 C53 109.9(4)
C48 C52 C54 114.1(5)
C53 C52 C54 110.9(4)
C44 C55 C57 110.7(5)
C44 C55 C56 114.7(5)
C57 C55 C56 109.0(5)
N5 C43 C44 120.0(5)
N5 C43 C48 121.7(5)
C44 C43 C48 118.4(5)
C47 C48 C43 119.5(5)
C47 C48 C52 120.1(5)
C43 C48 C52 120.4(5)
C45 C44 C43 119.2(5)
C45 C44 C55 119.8(5)
C43 C44 C55 120.9(5)
C46 C45 C44 121.9(5)
C47 C46 C45 119.3(5)
C46 C47 C48 121.8(5)

loop_
_geom_bond_atom_site_label_1
_geom_bond_atom_site_label_2
_geom_bond_distance
Lu1 N5 2.167(4)
Lu1 N3 2.167(4)
Lu1 N4 2.207(4)
Lu1 N1 2.423(4)
Lu1 N2 2.444(4)
N1 C1 1.337(6)
N1 C5 1.342(6)
N2 C6 1.346(6)
N2 C10 1.348(6)
N3 C19 1.402(7)
N4 C31 1.392(6)
N5 C43 1.388(6)
C1 C2 1.378(7)
C2 C3 1.392(7)
C3 C4 1.406(7)
C3 C11 1.516(7)
C4 C5 1.393(7)
C5 C6 1.489(7)
C6 C7 1.386(7)
C7 C8 1.395(7)
C8 C9 1.389(7)
C8 C15 1.528(7)
C9 C10 1.378(7)
C11 C14 1.523(7)
C11 C12 1.535(8)
C11 C13 1.546(8)
C15 C18 1.530(7)
C15 C17 1.535(7)
C15 C16 1.542(7)
C19 C20 1.415(7)
C19 C24 1.422(7)
C20 C21 1.378(7)
C20 C25 1.513(7)
C21 C22 1.383(8)
C22 C23 1.379(8)
C23 C24 1.391(7)
C24 C28 1.514(7)
C25 C26 1.526(8)
C25 C27 1.530(7)
C28 C29 1.535(7)
C28 C30 1.532(7)
C31 C32 1.417(7)
C31 C36 1.439(7)
C32 C33 1.389(7)
C32 C37 1.531(7)
C33 C34 1.383(7)
C34 C35 1.375(7)
C35 C36 1.388(7)
C36 C40 1.513(7)
C37 C39 1.519(7)
C37 C38 1.531(7)
C40 C41 1.534(7)
C40 C42 1.536(7)
C52 C48 1.523(7)
C52 C53 1.536(7)
C52 C54 1.533(7)
C55 C44 1.500(7)
C55 C57 1.529(8)
C55 C56 1.539(8)
C43 C44 1.420(7)
C43 C48 1.428(7)
C48 C47 1.388(7)
C44 C45 1.390(7)
C45 C46 1.381(7)
C46 C47 1.373(8)
